data_7709430
loop_
_publ_author_name
'Nolan, Steven P.'
'Martynova, Ekaterina A.'
'Van Hecke, Kristof'
'Rizzolio, Flavio'
'Peng, Min'
'Cavarzenari, Enrico'
'Scattolin, Thomas'

_publ_section_title
;
 A simple synthetic entryway into new families of NHC-gold-amido complexes
 and their in vitro antitumor activity
;
_journal_name_full 'Dalton Transactions'
_journal_paper_doi 10.1039/D2DT00239F
_journal_year 2022
_chemical_formula_moiety 'C39 H44 Au N3 S'
_chemical_formula_sum 'C39 H44 Au N3 S'
_chemical_formula_weight 783.80
_chemical_name_systematic SNEM_EM_111
_space_group_crystal_system monoclinic
_space_group_IT_number 14
_space_group_name_Hall '-P 2ybc'
_space_group_name_H-M_alt 'P 1 21/c 1'
_atom_sites_solution_hydrogens geom
_atom_sites_solution_primary dual
_audit_creation_date 2020-12-14
_audit_creation_method
;
Olex2 1.3
(compiled 2020.11.12 svn.r5f609507 for OlexSys, GUI svn.r6226)
;
_audit_update_record
;
2021-11-05 deposited with the CCDC.	2022-02-04 downloaded from the CCDC.
;
_cell_angle_alpha 90
_cell_angle_beta 108.4560(10)
_cell_angle_gamma 90
_cell_formula_units_Z 8
_cell_length_a 16.8713(2)
_cell_length_b 39.1909(3)
_cell_length_c 11.13870(10)
_cell_measurement_reflns_used 16400
_cell_measurement_temperature 100.0(1)
_cell_measurement_theta_max 73.8140
_cell_measurement_theta_min 2.7360
_cell_volume 6986.12(12)
_computing_cell_refinement 'CrysAlisPro 1.171.40.67a (Rigaku OD, 2019)'
_computing_data_collection 'CrysAlisPro 1.171.40.67a (Rigaku OD, 2019)'
_computing_data_reduction 'CrysAlisPro 1.171.40.67a (Rigaku OD, 2019)'
_computing_molecular_graphics 'Olex2 1.3 (Dolomanov et al., 2009)'
_computing_publication_material 'Olex2 1.3 (Dolomanov et al., 2009)'
_computing_structure_refinement 'SHELXL 2018/3 (Sheldrick, 2015)'
_computing_structure_solution 'SHELXT 2018/2 (Sheldrick, 2018)'
_diffrn_ambient_environment N~2~
_diffrn_ambient_temperature 100.0(1)
_diffrn_detector 'CCD plate'
_diffrn_detector_area_resol_mean 10.4839
_diffrn_detector_type Atlas
_diffrn_measured_fraction_theta_full 0.991
_diffrn_measured_fraction_theta_max 0.991
_diffrn_measurement_details
;
List of Runs (angles in degrees, time in seconds):

  # Type    Start    End  Width  t~exp~   \w     \q     \k     \f   Frames
#--------------------------------------------------------------------------
  1  \w   -115.00 -14.00   1.00    4.00    --  -41.68 -57.00-180.00  101
  2  \w    -87.00  -6.00   1.00    4.00    --  -41.68 125.00 -30.00   81
  3  \w     27.00  98.00   1.00    4.00    --   41.68-125.00 -30.00   71
  4  \w     34.00 135.00   1.00   10.00    --  106.01 -61.00-180.00  101
  5  \w     97.00 178.00   1.00   10.00    --  106.01 125.00 -30.00   81
  6  \w     34.00 135.00   1.00   10.00    --  106.01 -61.00 -60.00  101
  7  \w    103.00 178.00   1.00   10.00    --  106.01  77.00  30.00   75
  8  \w   -115.00 -14.00   1.00    4.00    --  -41.68 -57.00 -30.00  101
  9  \w   -116.00 -17.00   1.00    4.00    --  -41.68 -38.00  60.00   99
 10  \w     77.00 178.00   1.00   10.00    --  106.01  61.00 -90.00  101
 11  \w     78.00 178.00   1.00   10.00    --  106.01  30.00   0.00  100
 12  \w     33.00  95.00   1.00   10.00    --  106.01-125.00 150.00   62
 13  \w     53.00 178.00   1.00   10.00    --  106.01  15.00-180.00  125
;
_diffrn_measurement_device 'four-circle diffractometer'
_diffrn_measurement_device_type 'SuperNova, Dual, Cu at home/near, Atlas'
_diffrn_measurement_method '\w scans'
_diffrn_orient_matrix_type 'CrysAlisPro convention (1999,Acta A55,543-557)'
_diffrn_orient_matrix_UB_11 -0.0552378000
_diffrn_orient_matrix_UB_12 -0.0206054000
_diffrn_orient_matrix_UB_13 0.0605191000
_diffrn_orient_matrix_UB_21 -0.0034216000
_diffrn_orient_matrix_UB_22 -0.0295506000
_diffrn_orient_matrix_UB_23 -0.0927422000
_diffrn_orient_matrix_UB_31 0.0787342000
_diffrn_orient_matrix_UB_32 -0.0157816000
_diffrn_orient_matrix_UB_33 0.0948102000
_diffrn_radiation_monochromator mirror
_diffrn_radiation_probe x-ray
_diffrn_radiation_type 'Cu K\a'
_diffrn_radiation_wavelength 1.54184
_diffrn_reflns_av_R_equivalents 0.0470
_diffrn_reflns_av_unetI/netI 0.0405
_diffrn_reflns_Laue_measured_fraction_full 0.991
_diffrn_reflns_Laue_measured_fraction_max 0.991
_diffrn_reflns_limit_h_max 20
_diffrn_reflns_limit_h_min -19
_diffrn_reflns_limit_k_max 46
_diffrn_reflns_limit_k_min -46
_diffrn_reflns_limit_l_max 13
_diffrn_reflns_limit_l_min -13
_diffrn_reflns_number 48938
_diffrn_reflns_point_group_measured_fraction_full 0.991
_diffrn_reflns_point_group_measured_fraction_max 0.991
_diffrn_reflns_theta_full 66.598
_diffrn_reflns_theta_max 66.598
_diffrn_reflns_theta_min 2.983
_diffrn_source 'micro-focus sealed X-ray tube'
_diffrn_source_type 'SuperNova (Cu) X-ray Source'
_exptl_absorpt_coefficient_mu 8.694
_exptl_absorpt_correction_T_max 1.000
_exptl_absorpt_correction_T_min 0.889
_exptl_absorpt_correction_type gaussian
_exptl_absorpt_process_details
;
CrysAlisPro 1.171.40.67a (Rigaku Oxford Diffraction, 2019)
Numerical absorption correction based on gaussian integration over
			a multifaceted crystal model
Empirical absorption correction using spherical harmonics,
 implemented in SCALE3 ABSPACK scaling algorithm.
;
_exptl_crystal_colour colourless
_exptl_crystal_colour_primary colourless
_exptl_crystal_density_diffrn 1.490
_exptl_crystal_description irregular
_exptl_crystal_F_000 3152
_exptl_crystal_preparation synthesis
_exptl_crystal_recrystallization_method 'acetone/hexane slow diffusion'
_exptl_crystal_size_max 0.112
_exptl_crystal_size_mid 0.047
_exptl_crystal_size_min 0.032
_refine_diff_density_max 2.854
_refine_diff_density_min -1.486
_refine_diff_density_rms 0.097
_refine_ls_extinction_method none
_refine_ls_goodness_of_fit_ref 1.007
_refine_ls_hydrogen_treatment constr
_refine_ls_matrix_type full
_refine_ls_number_parameters 809
_refine_ls_number_reflns 12243
_refine_ls_number_restraints 0
_refine_ls_restrained_S_all 1.007
_refine_ls_R_factor_all 0.0409
_refine_ls_R_factor_gt 0.0288
_refine_ls_shift/su_max 0.003
_refine_ls_shift/su_mean 0.000
_refine_ls_structure_factor_coef Fsqd
_refine_ls_weighting_details 'w=1/[\s^2^(Fo^2^)+(0.0290P)^2^+4.5879P] where P=(Fo^2^+2Fc^2^)/3'
_refine_ls_weighting_scheme calc
_refine_ls_wR_factor_gt 0.0626
_refine_ls_wR_factor_ref 0.0677
_reflns_Friedel_coverage 0.000
_reflns_number_gt 10025
_reflns_number_total 12243
_reflns_threshold_expression 'I > 2\s(I)'
_cod_data_source_file d2dt00239f2.cif
_cod_data_source_block em_111_2
_cod_database_code 7709430
_shelx_shelxl_version_number 2018/3
_chemical_oxdiff_formula 'C39 H44 Au N3 S'
_shelx_space_group_comment
;
The symmetry employed for this shelxl refinement is uniquely defined
by the following loop, which should always be used as a source of
symmetry information in preference to the above space-group names.
They are only intended as comments.
;
_reflns_odcompleteness_completeness 99.01
_reflns_odcompleteness_iscentric 1
_reflns_odcompleteness_theta 66.97
_olex2_refinement_description
;
1. Fixed Uiso
 At 1.2 times of:
  All C(H) groups
 At 1.5 times of:
  All C(H,H,H) groups
2.a Ternary CH refined with riding coordinates:
 C10(H10), C13(H13), C22(H22), C25(H25), C46(H46), C49(H49), C61(H61), C64(H64)
2.b Aromatic/amide H refined with riding coordinates:
 C1(H1), C2(H2), C6(H6), C7(H7), C8(H8), C18(H18), C19(H19), C20(H20),
 C29(H29), C30(H30), C31(H31), C32(H32), C36(H36), C37(H37), C38(H38), C39(H39),
  C42(H42), C43(H43), C44(H44), C52(H52), C53(H53), C57(H57), C58(H58),
 C59(H59), C71(H71), C72(H72), C73(H73), C74(H74), C75(H75), C76(H76), C77(H77),
  C78(H78)
2.c Idealised Me refined as rotating group:
 C11(H11A,H11B,H11C), C12(H12A,H12B,H12C), C14(H14A,H14B,H14C), C15(H15A,H15B,
 H15C), C23(H23A,H23B,H23C), C24(H24A,H24B,H24C), C26(H26A,H26B,H26C), C27(H27A,
 H27B,H27C), C47(H47A,H47B,H47C), C48(H48A,H48B,H48C), C50(H50A,H50B,H50C),
 C51(H51A,H51B,H51C), C62(H62A,H62B,H62C), C63(H63A,H63B,H63C), C65(H65A,H65B,
 H65C), C66(H66A,H66B,H66C)
;
_olex2_date_sample_data_collection 2020-12-11
_olex2_exptl_crystal_mounting_method 'mounted on a LithoLoop'
_olex2_submission_special_instructions 'No special instructions were received'
_oxdiff_exptl_absorpt_empirical_details
;
Empirical correction (ABSPACK) includes:
- Absorption correction using spherical harmonics
- Frame scaling
;
_oxdiff_exptl_absorpt_empirical_full_max 1.202
_oxdiff_exptl_absorpt_empirical_full_min 0.901

loop_
_space_group_symop_operation_xyz
'x, y, z'
'-x, y+1/2, -z+1/2'
'-x, -y, -z'
'x, -y-1/2, z-1/2'

loop_
_atom_site_label
_atom_site_type_symbol
_atom_site_fract_x
_atom_site_fract_y
_atom_site_fract_z
_atom_site_U_iso_or_equiv
_atom_site_adp_type
_atom_site_occupancy
_atom_site_site_symmetry_order
_atom_site_calc_flag
_atom_site_refinement_flags_posn
_atom_site_refinement_flags_adp
_atom_site_refinement_flags_occupancy
_atom_site_disorder_assembly
_atom_site_disorder_group
Au1 Au 0.99114(2) 0.35112(2) 0.88395(2) 0.02200(5) Uani 1 1 d . . . . .
S1 S 0.77713(8) 0.31725(3) 1.10419(11) 0.0339(3) Uani 1 1 d . . . . .
N4 N 0.8977(2) 0.34024(9) 0.9596(3) 0.0249(8) Uani 1 1 d . . . . .
N5 N 1.0930(2) 0.33846(9) 0.7162(3) 0.0234(7) Uani 1 1 d . . . . .
N6 N 1.1159(2) 0.38947(9) 0.7891(3) 0.0229(7) Uani 1 1 d . . . . .
C1 C 1.1450(3) 0.35373(11) 0.6573(4) 0.0271(9) Uani 1 1 d . . . . .
H1 H 1.166015 0.343646 0.595898 0.033 Uiso 1 1 calc R U . . .
C2 C 1.1599(3) 0.38546(11) 0.7037(4) 0.0285(10) Uani 1 1 d . . . . .
H2 H 1.194115 0.402088 0.682264 0.034 Uiso 1 1 calc R U . . .
C3 C 1.0745(3) 0.36040(11) 0.7960(4) 0.0232(9) Uani 1 1 d . . . . .
C4 C 1.1164(3) 0.41975(11) 0.8626(4) 0.0267(9) Uani 1 1 d . . . . .
C5 C 1.1884(3) 0.42642(11) 0.9646(4) 0.0282(9) Uani 1 1 d . . . . .
C6 C 1.1876(3) 0.45583(13) 1.0347(5) 0.0382(11) Uani 1 1 d . . . . .
H6 H 1.234261 0.460784 1.106804 0.046 Uiso 1 1 calc R U . . .
C7 C 1.1203(3) 0.47788(14) 1.0017(6) 0.0505(15) Uani 1 1 d . . . . .
H7 H 1.121650 0.498037 1.049669 0.061 Uiso 1 1 calc R U . . .
C8 C 1.0515(3) 0.47073(13) 0.8996(6) 0.0463(14) Uani 1 1 d . . . . .
H8 H 1.005859 0.486253 0.877527 0.056 Uiso 1 1 calc R U . . .
C9 C 1.0467(3) 0.44122(12) 0.8273(5) 0.0325(10) Uani 1 1 d . . . . .
C10 C 0.9700(3) 0.43343(13) 0.7143(5) 0.0404(12) Uani 1 1 d . . . . .
H10 H 0.963189 0.408082 0.707790 0.048 Uiso 1 1 calc R U . . .
C11 C 0.9841(4) 0.44619(17) 0.5925(5) 0.0548(15) Uani 1 1 d . . . . .
H11A H 0.935240 0.440612 0.519793 0.082 Uiso 1 1 calc R U . . .
H11B H 1.033747 0.435150 0.582582 0.082 Uiso 1 1 calc R U . . .
H11C H 0.992251 0.470972 0.597350 0.082 Uiso 1 1 calc R U . . .
C12 C 0.8890(3) 0.44865(16) 0.7262(6) 0.0508(14) Uani 1 1 d . . . . .
H12A H 0.891815 0.473607 0.723976 0.076 Uiso 1 1 calc R U . . .
H12B H 0.881994 0.441396 0.806438 0.076 Uiso 1 1 calc R U . . .
H12C H 0.841336 0.440657 0.655706 0.076 Uiso 1 1 calc R U . . .
C13 C 1.2618(3) 0.40204(11) 1.0006(4) 0.0285(9) Uani 1 1 d . . . . .
H13 H 1.267400 0.392461 0.920442 0.034 Uiso 1 1 calc R U . . .
C14 C 1.3452(3) 0.41898(13) 1.0727(5) 0.0412(12) Uani 1 1 d . . . . .
H14A H 1.343512 0.426795 1.155413 0.062 Uiso 1 1 calc R U . . .
H14B H 1.354730 0.438523 1.024118 0.062 Uiso 1 1 calc R U . . .
H14C H 1.390618 0.402448 1.084602 0.062 Uiso 1 1 calc R U . . .
C15 C 1.2467(3) 0.37210(13) 1.0789(5) 0.0425(12) Uani 1 1 d . . . . .
H15A H 1.291454 0.355261 1.090887 0.064 Uiso 1 1 calc R U . . .
H15B H 1.192823 0.361454 1.034323 0.064 Uiso 1 1 calc R U . . .
H15C H 1.246032 0.380430 1.161523 0.064 Uiso 1 1 calc R U . . .
C16 C 1.0588(3) 0.30441(10) 0.6932(4) 0.0231(8) Uani 1 1 d . . . . .
C17 C 1.0967(3) 0.27847(11) 0.7763(4) 0.0253(9) Uani 1 1 d . . . . .
C18 C 1.0620(3) 0.24594(12) 0.7512(4) 0.0304(10) Uani 1 1 d . . . . .
H18 H 1.086555 0.227585 0.806065 0.037 Uiso 1 1 calc R U . . .
C19 C 0.9925(3) 0.24007(11) 0.6475(4) 0.0308(10) Uani 1 1 d . . . . .
H19 H 0.970243 0.217654 0.631008 0.037 Uiso 1 1 calc R U . . .
C20 C 0.9550(3) 0.26631(12) 0.5677(4) 0.0305(10) Uani 1 1 d . . . . .
H20 H 0.907150 0.261782 0.496825 0.037 Uiso 1 1 calc R U . . .
C21 C 0.9863(3) 0.29958(11) 0.5896(4) 0.0258(9) Uani 1 1 d . . . . .
C22 C 0.9440(3) 0.32890(12) 0.5045(4) 0.0340(11) Uani 1 1 d . . . . .
H22 H 0.967116 0.350617 0.549058 0.041 Uiso 1 1 calc R U . . .
C23 C 0.9653(4) 0.32782(17) 0.3833(5) 0.0542(16) Uani 1 1 d . . . . .
H23A H 1.025970 0.325842 0.402711 0.081 Uiso 1 1 calc R U . . .
H23B H 0.945818 0.348815 0.335167 0.081 Uiso 1 1 calc R U . . .
H23C H 0.937968 0.308109 0.332900 0.081 Uiso 1 1 calc R U . . .
C24 C 0.8493(4) 0.32935(16) 0.4788(5) 0.0513(15) Uani 1 1 d . . . . .
H24A H 0.824351 0.309012 0.430273 0.077 Uiso 1 1 calc R U . . .
H24B H 0.825471 0.349843 0.430387 0.077 Uiso 1 1 calc R U . . .
H24C H 0.837337 0.329473 0.559425 0.077 Uiso 1 1 calc R U . . .
C25 C 1.1739(3) 0.28508(12) 0.8888(4) 0.0304(10) Uani 1 1 d . . . . .
H25 H 1.172960 0.309738 0.911421 0.037 Uiso 1 1 calc R U . . .
C26 C 1.2535(3) 0.27918(15) 0.8546(5) 0.0418(12) Uani 1 1 d . . . . .
H26A H 1.258647 0.254866 0.837867 0.063 Uiso 1 1 calc R U . . .
H26B H 1.301982 0.286449 0.925108 0.063 Uiso 1 1 calc R U . . .
H26C H 1.250977 0.292422 0.778872 0.063 Uiso 1 1 calc R U . . .
C27 C 1.1759(3) 0.26441(19) 1.0061(5) 0.0567(17) Uani 1 1 d . . . . .
H27A H 1.122766 0.267265 1.023349 0.085 Uiso 1 1 calc R U . . .
H27B H 1.221783 0.272489 1.078907 0.085 Uiso 1 1 calc R U . . .
H27C H 1.184248 0.240230 0.991256 0.085 Uiso 1 1 calc R U . . .
C28 C 0.8459(3) 0.31263(10) 0.9106(4) 0.0244(9) Uani 1 1 d . . . . .
C29 C 0.8523(3) 0.29512(11) 0.8050(4) 0.0258(9) Uani 1 1 d . . . . .
H29 H 0.894267 0.301914 0.769703 0.031 Uiso 1 1 calc R U . . .
C30 C 0.8004(3) 0.26833(12) 0.7497(4) 0.0312(10) Uani 1 1 d . . . . .
H30 H 0.807363 0.257125 0.678052 0.037 Uiso 1 1 calc R U . . .
C31 C 0.7383(3) 0.25771(12) 0.7980(4) 0.0328(10) Uani 1 1 d . . . . .
H31 H 0.701197 0.239761 0.759124 0.039 Uiso 1 1 calc R U . . .
C32 C 0.7319(3) 0.27413(11) 0.9051(4) 0.0301(10) Uani 1 1 d . . . . .
H32 H 0.690148 0.267035 0.940362 0.036 Uiso 1 1 calc R U . . .
C33 C 0.7848(3) 0.30050(11) 0.9616(4) 0.0263(9) Uani 1 1 d . . . . .
C34 C 0.8770(3) 0.36440(11) 1.0356(4) 0.0263(9) Uani 1 1 d . . . . .
C35 C 0.8189(3) 0.35819(11) 1.1012(4) 0.0310(10) Uani 1 1 d . . . . .
C36 C 0.8008(3) 0.38292(13) 1.1758(5) 0.0383(12) Uani 1 1 d . . . . .
H36 H 0.759127 0.378611 1.214566 0.046 Uiso 1 1 calc R U . . .
C37 C 0.8426(3) 0.41446(13) 1.1961(5) 0.0400(12) Uani 1 1 d . . . . .
H37 H 0.832405 0.430777 1.252601 0.048 Uiso 1 1 calc R U . . .
C38 C 0.8984(3) 0.42112(13) 1.1323(5) 0.0380(11) Uani 1 1 d . . . . .
H38 H 0.926538 0.442453 1.143055 0.046 Uiso 1 1 calc R U . . .
C39 C 0.9140(3) 0.39650(12) 1.0511(4) 0.0299(10) Uani 1 1 d . . . . .
H39 H 0.951138 0.401937 1.005167 0.036 Uiso 1 1 calc R U . . .
Au2 Au 0.43219(2) 0.39914(2) 0.58965(2) 0.01933(5) Uani 1 1 d . . . . .
S2 S 0.15416(8) 0.44764(3) 0.35966(13) 0.0415(3) Uani 1 1 d . . . . .
N1 N 0.5794(2) 0.35349(8) 0.6862(3) 0.0199(7) Uani 1 1 d . . . . .
N2 N 0.6200(2) 0.40458(8) 0.6743(3) 0.0206(7) Uani 1 1 d . . . . .
N3 N 0.3096(2) 0.41219(9) 0.5258(3) 0.0235(7) Uani 1 1 d . . . . .
C40 C 0.6197(3) 0.44075(10) 0.6459(4) 0.0230(9) Uani 1 1 d . . . . .
C41 C 0.6240(3) 0.45018(11) 0.5275(4) 0.0259(9) Uani 1 1 d . . . . .
C42 C 0.6254(3) 0.48489(12) 0.5028(5) 0.0349(11) Uani 1 1 d . . . . .
H42 H 0.629249 0.492214 0.423547 0.042 Uiso 1 1 calc R U . . .
C43 C 0.6213(3) 0.50897(12) 0.5912(5) 0.0375(11) Uani 1 1 d . . . . .
H43 H 0.623425 0.532601 0.573417 0.045 Uiso 1 1 calc R U . . .
C44 C 0.6141(3) 0.49843(12) 0.7055(5) 0.0359(11) Uani 1 1 d . . . . .
H44 H 0.609664 0.515136 0.764791 0.043 Uiso 1 1 calc R U . . .
C45 C 0.6131(3) 0.46415(11) 0.7364(4) 0.0300(10) Uani 1 1 d . . . . .
C46 C 0.6051(4) 0.45316(12) 0.8619(5) 0.0412(12) Uani 1 1 d . . . . .
H46 H 0.583093 0.429281 0.851906 0.049 Uiso 1 1 calc R U . . .
C47 C 0.5452(4) 0.47499(16) 0.9054(5) 0.0516(15) Uani 1 1 d . . . . .
H47A H 0.566981 0.498320 0.921071 0.077 Uiso 1 1 calc R U . . .
H47B H 0.539440 0.465492 0.983597 0.077 Uiso 1 1 calc R U . . .
H47C H 0.490502 0.475287 0.839671 0.077 Uiso 1 1 calc R U . . .
C48 C 0.6897(4) 0.45269(19) 0.9619(5) 0.0642(18) Uani 1 1 d . . . . .
H48A H 0.727166 0.437534 0.935092 0.096 Uiso 1 1 calc R U . . .
H48B H 0.684085 0.444411 1.041813 0.096 Uiso 1 1 calc R U . . .
H48C H 0.712961 0.475828 0.973798 0.096 Uiso 1 1 calc R U . . .
C49 C 0.6231(3) 0.42416(12) 0.4261(4) 0.0342(11) Uani 1 1 d . . . . .
H49 H 0.628525 0.401114 0.466441 0.041 Uiso 1 1 calc R U . . .
C50 C 0.5433(5) 0.4245(2) 0.3211(6) 0.083(3) Uani 1 1 d . . . . .
H50A H 0.537256 0.446318 0.276160 0.125 Uiso 1 1 calc R U . . .
H50B H 0.496781 0.421532 0.355013 0.125 Uiso 1 1 calc R U . . .
H50C H 0.542983 0.405822 0.262361 0.125 Uiso 1 1 calc R U . . .
C51 C 0.6958(5) 0.4284(2) 0.3767(8) 0.091(3) Uani 1 1 d . . . . .
H51A H 0.693037 0.410972 0.312490 0.136 Uiso 1 1 calc R U . . .
H51B H 0.748177 0.425979 0.446529 0.136 Uiso 1 1 calc R U . . .
H51C H 0.693532 0.451128 0.338789 0.136 Uiso 1 1 calc R U . . .
C52 C 0.6915(3) 0.38458(11) 0.7202(4) 0.0259(9) Uani 1 1 d . . . . .
H52 H 0.747767 0.392227 0.742735 0.031 Uiso 1 1 calc R U . . .
C53 C 0.6656(3) 0.35234(11) 0.7267(4) 0.0240(9) Uani 1 1 d . . . . .
H53 H 0.699762 0.332752 0.753665 0.029 Uiso 1 1 calc R U . . .
C54 C 0.5512(3) 0.38554(10) 0.6534(4) 0.0206(8) Uani 1 1 d . . . . .
C55 C 0.5239(2) 0.32469(10) 0.6696(4) 0.0202(8) Uani 1 1 d . . . . .
C56 C 0.4947(3) 0.31009(10) 0.5490(4) 0.0254(9) Uani 1 1 d . . . . .
C57 C 0.4381(3) 0.28290(11) 0.5326(5) 0.0314(10) Uani 1 1 d . . . . .
H57 H 0.417087 0.272091 0.452420 0.038 Uiso 1 1 calc R U . . .
C58 C 0.4127(3) 0.27178(11) 0.6319(5) 0.0357(11) Uani 1 1 d . . . . .
H58 H 0.373558 0.253630 0.619034 0.043 Uiso 1 1 calc R U . . .
C59 C 0.4433(3) 0.28658(11) 0.7494(5) 0.0324(10) Uani 1 1 d . . . . .
H59 H 0.425494 0.278195 0.816672 0.039 Uiso 1 1 calc R U . . .
C60 C 0.4999(3) 0.31365(11) 0.7722(4) 0.0247(9) Uani 1 1 d . . . . .
C61 C 0.5310(3) 0.33075(12) 0.9016(4) 0.0331(10) Uani 1 1 d . . . . .
H61 H 0.587085 0.340871 0.911285 0.040 Uiso 1 1 calc R U . . .
C62 C 0.4729(4) 0.35952(14) 0.9124(5) 0.0543(16) Uani 1 1 d . . . . .
H62A H 0.468360 0.376285 0.845227 0.081 Uiso 1 1 calc R U . . .
H62B H 0.495604 0.370611 0.995080 0.081 Uiso 1 1 calc R U . . .
H62C H 0.417531 0.350192 0.903805 0.081 Uiso 1 1 calc R U . . .
C63 C 0.5406(3) 0.30614(13) 1.0111(4) 0.0384(11) Uani 1 1 d . . . . .
H63A H 0.485303 0.298245 1.010321 0.058 Uiso 1 1 calc R U . . .
H63B H 0.568287 0.317802 1.091245 0.058 Uiso 1 1 calc R U . . .
H63C H 0.574322 0.286525 1.002178 0.058 Uiso 1 1 calc R U . . .
C64 C 0.5240(3) 0.32186(11) 0.4397(4) 0.0295(10) Uani 1 1 d . . . . .
H64 H 0.552494 0.344377 0.463756 0.035 Uiso 1 1 calc R U . . .
C65 C 0.5878(3) 0.29703(15) 0.4186(5) 0.0451(13) Uani 1 1 d . . . . .
H65A H 0.632689 0.293418 0.498572 0.068 Uiso 1 1 calc R U . . .
H65B H 0.611186 0.306473 0.355681 0.068 Uiso 1 1 calc R U . . .
H65C H 0.560401 0.275211 0.388071 0.068 Uiso 1 1 calc R U . . .
C66 C 0.4512(3) 0.32710(15) 0.3179(5) 0.0450(13) Uani 1 1 d . . . . .
H66A H 0.423704 0.305167 0.289546 0.068 Uiso 1 1 calc R U . . .
H66B H 0.472189 0.336451 0.252186 0.068 Uiso 1 1 calc R U . . .
H66C H 0.410875 0.343035 0.333893 0.068 Uiso 1 1 calc R U . . .
C67 C 0.2805(3) 0.43896(10) 0.5825(4) 0.0249(9) Uani 1 1 d . . . . .
C68 C 0.2518(3) 0.39120(11) 0.4423(4) 0.0269(9) Uani 1 1 d . . . . .
C69 C 0.2065(3) 0.45674(11) 0.5207(5) 0.0302(10) Uani 1 1 d . . . . .
C70 C 0.1744(3) 0.40314(12) 0.3630(5) 0.0340(10) Uani 1 1 d . . . . .
C71 C 0.2685(3) 0.35627(11) 0.4339(4) 0.0284(9) Uani 1 1 d . . . . .
H71 H 0.319914 0.347100 0.486503 0.034 Uiso 1 1 calc R U . . .
C72 C 0.2114(3) 0.33490(12) 0.3504(5) 0.0350(11) Uani 1 1 d . . . . .
H72 H 0.224576 0.311483 0.345564 0.042 Uiso 1 1 calc R U . . .
C73 C 0.1352(3) 0.34738(14) 0.2739(5) 0.0450(13) Uani 1 1 d . . . . .
H73 H 0.096360 0.332804 0.216105 0.054 Uiso 1 1 calc R U . . .
C74 C 0.1168(3) 0.38154(14) 0.2833(5) 0.0439(13) Uani 1 1 d . . . . .
H74 H 0.063906 0.390192 0.234283 0.053 Uiso 1 1 calc R U . . .
C75 C 0.3238(3) 0.44898(11) 0.7071(4) 0.0291(10) Uani 1 1 d . . . . .
H75 H 0.374635 0.437898 0.751736 0.035 Uiso 1 1 calc R U . . .
C76 C 0.2936(3) 0.47479(12) 0.7664(5) 0.0362(11) Uani 1 1 d . . . . .
H76 H 0.324854 0.481354 0.850101 0.043 Uiso 1 1 calc R U . . .
C77 C 0.2196(3) 0.49096(13) 0.7061(5) 0.0432(13) Uani 1 1 d . . . . .
H77 H 0.198965 0.508220 0.748300 0.052 Uiso 1 1 calc R U . . .
C78 C 0.1756(3) 0.48186(12) 0.5838(5) 0.0410(12) Uani 1 1 d . . . . .
H78 H 0.123814 0.492675 0.541807 0.049 Uiso 1 1 calc R U . . .

loop_
_atom_site_aniso_label
_atom_site_aniso_U_11
_atom_site_aniso_U_22
_atom_site_aniso_U_33
_atom_site_aniso_U_23
_atom_site_aniso_U_13
_atom_site_aniso_U_12
Au1 0.01892(9) 0.02250(9) 0.02380(9) -0.00294(7) 0.00566(7) -0.00202(6)
S1 0.0408(7) 0.0324(6) 0.0342(6) 0.0007(5) 0.0197(5) -0.0021(5)
N4 0.0226(19) 0.0270(19) 0.0260(18) -0.0035(15) 0.0089(15) 0.0015(14)
N5 0.0202(18) 0.0222(18) 0.0262(18) -0.0014(14) 0.0051(14) -0.0046(14)
N6 0.0217(18) 0.0196(18) 0.0244(18) -0.0009(14) 0.0032(14) -0.0031(13)
C1 0.027(2) 0.030(2) 0.025(2) -0.0021(18) 0.0077(18) -0.0051(18)
C2 0.027(2) 0.030(2) 0.027(2) 0.0058(18) 0.0068(18) -0.0069(18)
C3 0.020(2) 0.023(2) 0.024(2) 0.0006(17) 0.0030(17) -0.0027(16)
C4 0.027(2) 0.020(2) 0.033(2) -0.0004(18) 0.0088(19) -0.0030(17)
C5 0.028(2) 0.021(2) 0.033(2) -0.0040(18) 0.0072(19) -0.0032(17)
C6 0.032(3) 0.037(3) 0.041(3) -0.013(2) 0.004(2) -0.004(2)
C7 0.041(3) 0.033(3) 0.073(4) -0.022(3) 0.012(3) 0.001(2)
C8 0.034(3) 0.028(3) 0.068(4) -0.009(3) 0.004(3) 0.005(2)
C9 0.025(2) 0.024(2) 0.045(3) 0.004(2) 0.007(2) -0.0031(18)
C10 0.030(3) 0.034(3) 0.051(3) 0.006(2) 0.003(2) 0.000(2)
C11 0.037(3) 0.063(4) 0.054(4) 0.008(3) 0.000(3) 0.005(3)
C12 0.028(3) 0.058(4) 0.058(4) 0.012(3) 0.001(2) 0.000(2)
C13 0.026(2) 0.026(2) 0.030(2) -0.0051(18) 0.0025(18) -0.0013(18)
C14 0.029(3) 0.035(3) 0.052(3) -0.006(2) 0.002(2) -0.001(2)
C15 0.040(3) 0.033(3) 0.044(3) 0.001(2) -0.002(2) -0.002(2)
C16 0.023(2) 0.020(2) 0.030(2) -0.0029(17) 0.0134(17) -0.0026(16)
C17 0.020(2) 0.029(2) 0.026(2) -0.0032(18) 0.0068(17) 0.0020(17)
C18 0.028(2) 0.025(2) 0.038(3) -0.0019(19) 0.010(2) 0.0032(18)
C19 0.032(3) 0.019(2) 0.041(3) -0.0044(19) 0.012(2) -0.0029(17)
C20 0.025(2) 0.029(2) 0.034(2) -0.0072(19) 0.0047(19) -0.0015(18)
C21 0.020(2) 0.030(2) 0.027(2) -0.0035(18) 0.0060(17) 0.0007(17)
C22 0.038(3) 0.031(3) 0.027(2) -0.0024(19) 0.001(2) -0.003(2)
C23 0.046(3) 0.074(4) 0.043(3) 0.018(3) 0.014(3) 0.018(3)
C24 0.048(3) 0.062(4) 0.043(3) 0.017(3) 0.014(3) 0.019(3)
C25 0.024(2) 0.029(2) 0.034(2) -0.0021(19) 0.0032(19) 0.0047(18)
C26 0.025(3) 0.057(3) 0.039(3) 0.010(2) 0.005(2) -0.002(2)
C27 0.031(3) 0.107(5) 0.029(3) 0.007(3) 0.003(2) -0.005(3)
C28 0.022(2) 0.020(2) 0.027(2) 0.0034(17) 0.0019(17) 0.0045(16)
C29 0.026(2) 0.025(2) 0.026(2) 0.0038(17) 0.0081(18) 0.0001(17)
C30 0.031(3) 0.029(2) 0.032(2) -0.0033(19) 0.007(2) -0.0039(19)
C31 0.024(2) 0.029(2) 0.042(3) -0.001(2) 0.007(2) -0.0046(18)
C32 0.028(2) 0.026(2) 0.036(3) 0.0071(19) 0.010(2) -0.0007(18)
C33 0.025(2) 0.026(2) 0.026(2) 0.0049(18) 0.0054(18) 0.0063(17)
C34 0.024(2) 0.026(2) 0.026(2) 0.0014(18) 0.0033(18) 0.0031(17)
C35 0.037(3) 0.026(2) 0.027(2) 0.0030(18) 0.006(2) 0.0042(19)
C36 0.043(3) 0.033(3) 0.043(3) 0.012(2) 0.020(2) 0.014(2)
C37 0.055(3) 0.030(3) 0.037(3) -0.005(2) 0.019(2) 0.012(2)
C38 0.039(3) 0.028(3) 0.044(3) -0.001(2) 0.008(2) 0.007(2)
C39 0.028(2) 0.032(2) 0.028(2) -0.0043(19) 0.0063(18) 0.0035(19)
Au2 0.01637(9) 0.01437(8) 0.02607(9) 0.00192(6) 0.00504(6) 0.00136(6)
S2 0.0330(6) 0.0330(6) 0.0478(7) 0.0090(5) -0.0022(5) 0.0094(5)
N1 0.0169(17) 0.0190(17) 0.0235(17) 0.0017(14) 0.0059(14) 0.0006(13)
N2 0.0232(18) 0.0160(17) 0.0236(17) 0.0037(13) 0.0087(14) 0.0015(13)
N3 0.0178(18) 0.0208(18) 0.0305(19) 0.0036(15) 0.0056(15) 0.0025(13)
C40 0.021(2) 0.017(2) 0.028(2) 0.0000(17) 0.0046(17) -0.0054(15)
C41 0.023(2) 0.024(2) 0.031(2) 0.0029(18) 0.0088(18) -0.0023(17)
C42 0.040(3) 0.030(3) 0.036(3) 0.006(2) 0.014(2) -0.005(2)
C43 0.047(3) 0.016(2) 0.051(3) 0.004(2) 0.019(2) -0.0024(19)
C44 0.046(3) 0.021(2) 0.045(3) -0.008(2) 0.019(2) -0.008(2)
C45 0.033(3) 0.023(2) 0.033(2) -0.0049(18) 0.008(2) -0.0084(18)
C46 0.066(4) 0.022(2) 0.036(3) -0.004(2) 0.016(3) -0.009(2)
C47 0.056(4) 0.062(4) 0.042(3) -0.014(3) 0.022(3) -0.011(3)
C48 0.070(4) 0.083(5) 0.041(3) 0.009(3) 0.019(3) 0.023(4)
C49 0.046(3) 0.028(2) 0.032(2) -0.001(2) 0.017(2) -0.003(2)
C50 0.072(5) 0.103(6) 0.058(4) -0.038(4) -0.004(4) 0.020(4)
C51 0.077(5) 0.097(6) 0.124(7) -0.063(5) 0.069(5) -0.031(4)
C52 0.018(2) 0.028(2) 0.030(2) 0.0060(18) 0.0039(17) -0.0003(16)
C53 0.019(2) 0.026(2) 0.025(2) 0.0057(17) 0.0040(17) 0.0050(17)
C54 0.021(2) 0.022(2) 0.019(2) -0.0013(16) 0.0060(16) 0.0001(16)
C55 0.016(2) 0.0134(19) 0.031(2) 0.0040(16) 0.0081(17) 0.0050(14)
C56 0.028(2) 0.017(2) 0.030(2) -0.0016(17) 0.0068(18) 0.0035(16)
C57 0.032(3) 0.020(2) 0.037(3) -0.0050(19) 0.004(2) -0.0020(18)
C58 0.036(3) 0.019(2) 0.050(3) 0.000(2) 0.010(2) -0.0082(19)
C59 0.034(3) 0.024(2) 0.041(3) 0.006(2) 0.014(2) -0.0029(19)
C60 0.025(2) 0.019(2) 0.030(2) 0.0017(17) 0.0091(18) 0.0006(16)
C61 0.038(3) 0.031(3) 0.034(2) 0.000(2) 0.016(2) -0.008(2)
C62 0.094(5) 0.034(3) 0.043(3) 0.003(2) 0.034(3) 0.015(3)
C63 0.039(3) 0.046(3) 0.033(3) 0.005(2) 0.015(2) 0.005(2)
C64 0.038(3) 0.022(2) 0.030(2) -0.0039(18) 0.012(2) 0.0033(19)
C65 0.042(3) 0.051(3) 0.045(3) 0.006(2) 0.018(2) 0.014(2)
C66 0.045(3) 0.058(4) 0.032(3) 0.007(2) 0.011(2) 0.014(3)
C67 0.025(2) 0.015(2) 0.037(2) 0.0074(17) 0.0146(19) -0.0010(16)
C68 0.021(2) 0.026(2) 0.034(2) 0.0035(18) 0.0082(18) -0.0009(17)
C69 0.022(2) 0.025(2) 0.044(3) 0.010(2) 0.010(2) 0.0025(17)
C70 0.027(2) 0.032(3) 0.038(3) 0.007(2) 0.004(2) 0.0010(19)
C71 0.023(2) 0.026(2) 0.036(2) 0.0028(19) 0.0084(19) -0.0014(17)
C72 0.039(3) 0.026(2) 0.039(3) 0.001(2) 0.012(2) -0.005(2)
C73 0.037(3) 0.042(3) 0.050(3) -0.007(3) 0.004(2) -0.015(2)
C74 0.024(3) 0.050(3) 0.047(3) 0.001(3) -0.003(2) -0.002(2)
C75 0.029(2) 0.020(2) 0.036(2) 0.0037(19) 0.009(2) 0.0014(17)
C76 0.044(3) 0.025(2) 0.042(3) -0.002(2) 0.017(2) -0.001(2)
C77 0.054(3) 0.027(3) 0.056(3) 0.002(2) 0.029(3) 0.011(2)
C78 0.032(3) 0.026(3) 0.069(4) 0.009(2) 0.022(3) 0.011(2)

loop_
_atom_type_symbol
_atom_type_description
_atom_type_scat_dispersion_real
_atom_type_scat_dispersion_imag
_atom_type_scat_source
C C 0.0181 0.0091 'International Tables Vol C Tables 4.2.6.8 and 6.1.1.4'
H H 0.0000 0.0000 'International Tables Vol C Tables 4.2.6.8 and 6.1.1.4'
Au Au -4.4197 7.2980 'International Tables Vol C Tables 4.2.6.8 and 6.1.1.4'
N N 0.0311 0.0180 'International Tables Vol C Tables 4.2.6.8 and 6.1.1.4'
S S 0.3331 0.5567 'International Tables Vol C Tables 4.2.6.8 and 6.1.1.4'

loop_
_exptl_crystal_face_index_h
_exptl_crystal_face_index_k
_exptl_crystal_face_index_l
_exptl_crystal_face_perp_dist
1 -5 7 0.0348
10 -11 0 0.0220
5 0 -7 0.0342
-8 10 -2 0.0165
9 3 2 0.0155
-3 19 -3 0.0096
-4 -23 2 0.0119

loop_
_geom_angle_atom_site_label_1
_geom_angle_atom_site_label_2
_geom_angle_atom_site_label_3
_geom_angle
_geom_angle_site_symmetry_1
_geom_angle_site_symmetry_3
_geom_angle_publ_flag
C3 Au1 N4 174.91(15) . . ?
C35 S1 C33 100.3(2) . . ?
C28 N4 Au1 118.0(3) . . ?
C34 N4 Au1 118.9(3) . . ?
C34 N4 C28 121.5(4) . . ?
C1 N5 C16 126.3(3) . . ?
C3 N5 C1 110.6(3) . . ?
C3 N5 C16 123.1(3) . . ?
C2 N6 C4 125.0(4) . . ?
C3 N6 C2 109.9(4) . . ?
C3 N6 C4 125.0(4) . . ?
N5 C1 H1 126.7 . . ?
C2 C1 N5 106.7(4) . . ?
C2 C1 H1 126.7 . . ?
N6 C2 H2 126.4 . . ?
C1 C2 N6 107.1(4) . . ?
C1 C2 H2 126.4 . . ?
N5 C3 Au1 124.0(3) . . ?
N5 C3 N6 105.7(4) . . ?
N6 C3 Au1 129.9(3) . . ?
C5 C4 N6 117.6(4) . . ?
C9 C4 N6 118.9(4) . . ?
C9 C4 C5 123.5(4) . . ?
C4 C5 C13 121.6(4) . . ?
C6 C5 C4 116.7(4) . . ?
C6 C5 C13 121.7(4) . . ?
C5 C6 H6 119.3 . . ?
C7 C6 C5 121.4(5) . . ?
C7 C6 H6 119.3 . . ?
C6 C7 H7 119.9 . . ?
C8 C7 C6 120.1(5) . . ?
C8 C7 H7 119.9 . . ?
C7 C8 H8 119.1 . . ?
C7 C8 C9 121.7(5) . . ?
C9 C8 H8 119.1 . . ?
C4 C9 C10 122.1(4) . . ?
C8 C9 C4 116.5(4) . . ?
C8 C9 C10 121.4(4) . . ?
C9 C10 H10 107.9 . . ?
C9 C10 C11 109.7(4) . . ?
C9 C10 C12 113.4(5) . . ?
C11 C10 H10 107.9 . . ?
C11 C10 C12 110.0(4) . . ?
C12 C10 H10 107.9 . . ?
C10 C11 H11A 109.5 . . ?
C10 C11 H11B 109.5 . . ?
C10 C11 H11C 109.5 . . ?
H11A C11 H11B 109.5 . . ?
H11A C11 H11C 109.5 . . ?
H11B C11 H11C 109.5 . . ?
C10 C12 H12A 109.5 . . ?
C10 C12 H12B 109.5 . . ?
C10 C12 H12C 109.5 . . ?
H12A C12 H12B 109.5 . . ?
H12A C12 H12C 109.5 . . ?
H12B C12 H12C 109.5 . . ?
C5 C13 H13 107.5 . . ?
C5 C13 C14 113.8(4) . . ?
C5 C13 C15 111.3(4) . . ?
C14 C13 H13 107.5 . . ?
C15 C13 H13 107.5 . . ?
C15 C13 C14 109.0(4) . . ?
C13 C14 H14A 109.5 . . ?
C13 C14 H14B 109.5 . . ?
C13 C14 H14C 109.5 . . ?
H14A C14 H14B 109.5 . . ?
H14A C14 H14C 109.5 . . ?
H14B C14 H14C 109.5 . . ?
C13 C15 H15A 109.5 . . ?
C13 C15 H15B 109.5 . . ?
C13 C15 H15C 109.5 . . ?
H15A C15 H15B 109.5 . . ?
H15A C15 H15C 109.5 . . ?
H15B C15 H15C 109.5 . . ?
C17 C16 N5 119.0(4) . . ?
C17 C16 C21 123.2(4) . . ?
C21 C16 N5 117.8(4) . . ?
C16 C17 C18 117.5(4) . . ?
C16 C17 C25 121.3(4) . . ?
C18 C17 C25 121.2(4) . . ?
C17 C18 H18 119.6 . . ?
C19 C18 C17 120.8(4) . . ?
C19 C18 H18 119.6 . . ?
C18 C19 H19 119.6 . . ?
C20 C19 C18 120.7(4) . . ?
C20 C19 H19 119.6 . . ?
C19 C20 H20 119.6 . . ?
C19 C20 C21 120.9(4) . . ?
C21 C20 H20 119.6 . . ?
C16 C21 C22 121.8(4) . . ?
C20 C21 C16 116.8(4) . . ?
C20 C21 C22 121.4(4) . . ?
C21 C22 H22 107.6 . . ?
C21 C22 C24 112.5(4) . . ?
C23 C22 C21 109.9(4) . . ?
C23 C22 H22 107.6 . . ?
C23 C22 C24 111.4(4) . . ?
C24 C22 H22 107.6 . . ?
C22 C23 H23A 109.5 . . ?
C22 C23 H23B 109.5 . . ?
C22 C23 H23C 109.5 . . ?
H23A C23 H23B 109.5 . . ?
H23A C23 H23C 109.5 . . ?
H23B C23 H23C 109.5 . . ?
C22 C24 H24A 109.5 . . ?
C22 C24 H24B 109.5 . . ?
C22 C24 H24C 109.5 . . ?
H24A C24 H24B 109.5 . . ?
H24A C24 H24C 109.5 . . ?
H24B C24 H24C 109.5 . . ?
C17 C25 H25 107.2 . . ?
C17 C25 C26 111.2(4) . . ?
C17 C25 C27 113.3(4) . . ?
C26 C25 H25 107.2 . . ?
C26 C25 C27 110.5(4) . . ?
C27 C25 H25 107.2 . . ?
C25 C26 H26A 109.5 . . ?
C25 C26 H26B 109.5 . . ?
C25 C26 H26C 109.5 . . ?
H26A C26 H26B 109.5 . . ?
H26A C26 H26C 109.5 . . ?
H26B C26 H26C 109.5 . . ?
C25 C27 H27A 109.5 . . ?
C25 C27 H27B 109.5 . . ?
C25 C27 H27C 109.5 . . ?
H27A C27 H27B 109.5 . . ?
H27A C27 H27C 109.5 . . ?
H27B C27 H27C 109.5 . . ?
N4 C28 C29 120.5(4) . . ?
N4 C28 C33 123.7(4) . . ?
C29 C28 C33 115.9(4) . . ?
C28 C29 H29 118.6 . . ?
C30 C29 C28 122.9(4) . . ?
C30 C29 H29 118.6 . . ?
C29 C30 H30 119.8 . . ?
C29 C30 C31 120.4(4) . . ?
C31 C30 H30 119.8 . . ?
C30 C31 H31 121.0 . . ?
C30 C31 C32 117.9(4) . . ?
C32 C31 H31 121.0 . . ?
C31 C32 H32 119.2 . . ?
C33 C32 C31 121.5(4) . . ?
C33 C32 H32 119.2 . . ?
C28 C33 S1 120.7(3) . . ?
C32 C33 S1 117.9(3) . . ?
C32 C33 C28 121.3(4) . . ?
N4 C34 C35 123.2(4) . . ?
N4 C34 C39 120.2(4) . . ?
C39 C34 C35 116.6(4) . . ?
C34 C35 S1 120.9(3) . . ?
C36 C35 S1 117.8(4) . . ?
C36 C35 C34 120.9(4) . . ?
C35 C36 H36 119.2 . . ?
C35 C36 C37 121.5(5) . . ?
C37 C36 H36 119.2 . . ?
C36 C37 H37 120.8 . . ?
C38 C37 C36 118.3(4) . . ?
C38 C37 H37 120.8 . . ?
C37 C38 H38 119.9 . . ?
C37 C38 C39 120.2(5) . . ?
C39 C38 H38 119.9 . . ?
C34 C39 C38 122.2(4) . . ?
C34 C39 H39 118.9 . . ?
C38 C39 H39 118.9 . . ?
C54 Au2 N3 178.84(15) . . ?
C69 S2 C70 98.4(2) . . ?
C53 N1 C55 126.2(3) . . ?
C54 N1 C53 111.2(3) . . ?
C54 N1 C55 122.4(3) . . ?
C52 N2 C40 124.9(3) . . ?
C54 N2 C40 124.3(3) . . ?
C54 N2 C52 110.7(3) . . ?
C67 N3 Au2 119.9(3) . . ?
C68 N3 Au2 120.6(3) . . ?
C68 N3 C67 118.6(4) . . ?
C41 C40 N2 117.8(4) . . ?
C45 C40 N2 118.8(4) . . ?
C45 C40 C41 123.4(4) . . ?
C40 C41 C49 122.3(4) . . ?
C42 C41 C40 117.1(4) . . ?
C42 C41 C49 120.5(4) . . ?
C41 C42 H42 119.3 . . ?
C43 C42 C41 121.4(4) . . ?
C43 C42 H42 119.3 . . ?
C42 C43 H43 120.3 . . ?
C44 C43 C42 119.5(4) . . ?
C44 C43 H43 120.3 . . ?
C43 C44 H44 119.0 . . ?
C43 C44 C45 122.0(4) . . ?
C45 C44 H44 119.0 . . ?
C40 C45 C46 122.2(4) . . ?
C44 C45 C40 116.6(4) . . ?
C44 C45 C46 121.2(4) . . ?
C45 C46 H46 107.6 . . ?
C45 C46 C47 113.5(4) . . ?
C47 C46 H46 107.6 . . ?
C48 C46 C45 110.3(5) . . ?
C48 C46 H46 107.6 . . ?
C48 C46 C47 110.0(5) . . ?
C46 C47 H47A 109.5 . . ?
C46 C47 H47B 109.5 . . ?
C46 C47 H47C 109.5 . . ?
H47A C47 H47B 109.5 . . ?
H47A C47 H47C 109.5 . . ?
H47B C47 H47C 109.5 . . ?
C46 C48 H48A 109.5 . . ?
C46 C48 H48B 109.5 . . ?
C46 C48 H48C 109.5 . . ?
H48A C48 H48B 109.5 . . ?
H48A C48 H48C 109.5 . . ?
H48B C48 H48C 109.5 . . ?
C41 C49 H49 107.2 . . ?
C50 C49 C41 112.1(5) . . ?
C50 C49 H49 107.2 . . ?
C50 C49 C51 110.7(6) . . ?
C51 C49 C41 112.3(4) . . ?
C51 C49 H49 107.2 . . ?
C49 C50 H50A 109.5 . . ?
C49 C50 H50B 109.5 . . ?
C49 C50 H50C 109.5 . . ?
H50A C50 H50B 109.5 . . ?
H50A C50 H50C 109.5 . . ?
H50B C50 H50C 109.5 . . ?
C49 C51 H51A 109.5 . . ?
C49 C51 H51B 109.5 . . ?
C49 C51 H51C 109.5 . . ?
H51A C51 H51B 109.5 . . ?
H51A C51 H51C 109.5 . . ?
H51B C51 H51C 109.5 . . ?
N2 C52 H52 126.6 . . ?
C53 C52 N2 106.8(4) . . ?
C53 C52 H52 126.6 . . ?
N1 C53 H53 126.9 . . ?
C52 C53 N1 106.2(4) . . ?
C52 C53 H53 126.9 . . ?
N1 C54 Au2 125.2(3) . . ?
N2 C54 Au2 129.7(3) . . ?
N2 C54 N1 105.1(3) . . ?
C56 C55 N1 117.5(4) . . ?
C60 C55 N1 118.9(4) . . ?
C60 C55 C56 123.6(4) . . ?
C55 C56 C57 117.0(4) . . ?
C55 C56 C64 122.6(4) . . ?
C57 C56 C64 120.3(4) . . ?
C56 C57 H57 119.8 . . ?
C58 C57 C56 120.5(4) . . ?
C58 C57 H57 119.8 . . ?
C57 C58 H58 119.6 . . ?
C59 C58 C57 120.8(4) . . ?
C59 C58 H58 119.6 . . ?
C58 C59 H59 119.2 . . ?
C58 C59 C60 121.6(4) . . ?
C60 C59 H59 119.2 . . ?
C55 C60 C61 122.4(4) . . ?
C59 C60 C55 116.4(4) . . ?
C59 C60 C61 121.2(4) . . ?
C60 C61 H61 107.9 . . ?
C62 C61 C60 111.3(4) . . ?
C62 C61 H61 107.9 . . ?
C62 C61 C63 108.3(4) . . ?
C63 C61 C60 113.4(4) . . ?
C63 C61 H61 107.9 . . ?
C61 C62 H62A 109.5 . . ?
C61 C62 H62B 109.5 . . ?
C61 C62 H62C 109.5 . . ?
H62A C62 H62B 109.5 . . ?
H62A C62 H62C 109.5 . . ?
H62B C62 H62C 109.5 . . ?
C61 C63 H63A 109.5 . . ?
C61 C63 H63B 109.5 . . ?
C61 C63 H63C 109.5 . . ?
H63A C63 H63B 109.5 . . ?
H63A C63 H63C 109.5 . . ?
H63B C63 H63C 109.5 . . ?
C56 C64 H64 107.6 . . ?
C56 C64 C66 112.1(4) . . ?
C65 C64 C56 110.7(4) . . ?
C65 C64 H64 107.6 . . ?
C65 C64 C66 111.0(4) . . ?
C66 C64 H64 107.6 . . ?
C64 C65 H65A 109.5 . . ?
C64 C65 H65B 109.5 . . ?
C64 C65 H65C 109.5 . . ?
H65A C65 H65B 109.5 . . ?
H65A C65 H65C 109.5 . . ?
H65B C65 H65C 109.5 . . ?
C64 C66 H66A 109.5 . . ?
C64 C66 H66B 109.5 . . ?
C64 C66 H66C 109.5 . . ?
H66A C66 H66B 109.5 . . ?
H66A C66 H66C 109.5 . . ?
H66B C66 H66C 109.5 . . ?
N3 C67 C69 122.6(4) . . ?
N3 C67 C75 120.8(4) . . ?
C75 C67 C69 116.6(4) . . ?
N3 C68 C70 122.7(4) . . ?
N3 C68 C71 120.6(4) . . ?
C70 C68 C71 116.6(4) . . ?
C67 C69 S2 118.5(4) . . ?
C78 C69 S2 120.3(4) . . ?
C78 C69 C67 121.1(5) . . ?
C68 C70 S2 118.3(4) . . ?
C74 C70 S2 119.9(4) . . ?
C74 C70 C68 121.7(5) . . ?
C68 C71 H71 119.3 . . ?
C72 C71 C68 121.3(4) . . ?
C72 C71 H71 119.3 . . ?
C71 C72 H72 119.6 . . ?
C73 C72 C71 120.7(5) . . ?
C73 C72 H72 119.6 . . ?
C72 C73 H73 120.7 . . ?
C74 C73 C72 118.7(5) . . ?
C74 C73 H73 120.7 . . ?
C70 C74 C73 120.9(5) . . ?
C70 C74 H74 119.5 . . ?
C73 C74 H74 119.5 . . ?
C67 C75 H75 119.4 . . ?
C76 C75 C67 121.3(4) . . ?
C76 C75 H75 119.4 . . ?
C75 C76 H76 119.4 . . ?
C77 C76 C75 121.2(5) . . ?
C77 C76 H76 119.4 . . ?
C76 C77 H77 120.4 . . ?
C76 C77 C78 119.1(5) . . ?
C78 C77 H77 120.4 . . ?
C69 C78 H78 119.7 . . ?
C77 C78 C69 120.6(5) . . ?
C77 C78 H78 119.7 . . ?

loop_
_geom_bond_atom_site_label_1
_geom_bond_atom_site_label_2
_geom_bond_distance
_geom_bond_site_symmetry_2
_geom_bond_publ_flag
Au1 N4 2.053(3) . ?
Au1 C3 1.986(4) . ?
S1 C33 1.761(4) . ?
S1 C35 1.757(5) . ?
N4 C28 1.390(6) . ?
N4 C34 1.387(5) . ?
N5 C1 1.387(5) . ?
N5 C3 1.342(5) . ?
N5 C16 1.445(5) . ?
N6 C2 1.388(6) . ?
N6 C3 1.351(5) . ?
N6 C4 1.440(5) . ?
C1 H1 0.9500 . ?
C1 C2 1.340(6) . ?
C2 H2 0.9500 . ?
C4 C5 1.401(6) . ?
C4 C9 1.398(6) . ?
C5 C6 1.395(6) . ?
C5 C13 1.515(6) . ?
C6 H6 0.9500 . ?
C6 C7 1.380(7) . ?
C7 H7 0.9500 . ?
C7 C8 1.373(8) . ?
C8 H8 0.9500 . ?
C8 C9 1.397(7) . ?
C9 C10 1.523(7) . ?
C10 H10 1.0000 . ?
C10 C11 1.533(8) . ?
C10 C12 1.536(7) . ?
C11 H11A 0.9800 . ?
C11 H11B 0.9800 . ?
C11 H11C 0.9800 . ?
C12 H12A 0.9800 . ?
C12 H12B 0.9800 . ?
C12 H12C 0.9800 . ?
C13 H13 1.0000 . ?
C13 C14 1.532(6) . ?
C13 C15 1.531(7) . ?
C14 H14A 0.9800 . ?
C14 H14B 0.9800 . ?
C14 H14C 0.9800 . ?
C15 H15A 0.9800 . ?
C15 H15B 0.9800 . ?
C15 H15C 0.9800 . ?
C16 C17 1.387(6) . ?
C16 C21 1.403(6) . ?
C17 C18 1.393(6) . ?
C17 C25 1.517(6) . ?
C18 H18 0.9500 . ?
C18 C19 1.381(6) . ?
C19 H19 0.9500 . ?
C19 C20 1.375(6) . ?
C20 H20 0.9500 . ?
C20 C21 1.399(6) . ?
C21 C22 1.516(6) . ?
C22 H22 1.0000 . ?
C22 C23 1.504(7) . ?
C22 C24 1.532(7) . ?
C23 H23A 0.9800 . ?
C23 H23B 0.9800 . ?
C23 H23C 0.9800 . ?
C24 H24A 0.9800 . ?
C24 H24B 0.9800 . ?
C24 H24C 0.9800 . ?
C25 H25 1.0000 . ?
C25 C26 1.525(7) . ?
C25 C27 1.528(7) . ?
C26 H26A 0.9800 . ?
C26 H26B 0.9800 . ?
C26 H26C 0.9800 . ?
C27 H27A 0.9800 . ?
C27 H27B 0.9800 . ?
C27 H27C 0.9800 . ?
C28 C29 1.395(6) . ?
C28 C33 1.407(6) . ?
C29 H29 0.9500 . ?
C29 C30 1.381(6) . ?
C30 H30 0.9500 . ?
C30 C31 1.385(7) . ?
C31 H31 0.9500 . ?
C31 C32 1.389(7) . ?
C32 H32 0.9500 . ?
C32 C33 1.381(6) . ?
C34 C35 1.417(7) . ?
C34 C39 1.391(6) . ?
C35 C36 1.372(7) . ?
C36 H36 0.9500 . ?
C36 C37 1.405(7) . ?
C37 H37 0.9500 . ?
C37 C38 1.373(7) . ?
C38 H38 0.9500 . ?
C38 C39 1.403(6) . ?
C39 H39 0.9500 . ?
Au2 N3 2.028(3) . ?
Au2 C54 1.979(4) . ?
S2 C69 1.767(5) . ?
S2 C70 1.775(5) . ?
N1 C53 1.381(5) . ?
N1 C54 1.352(5) . ?
N1 C55 1.440(5) . ?
N2 C40 1.452(5) . ?
N2 C52 1.393(5) . ?
N2 C54 1.337(5) . ?
N3 C67 1.392(5) . ?
N3 C68 1.385(6) . ?
C40 C41 1.394(6) . ?
C40 C45 1.393(6) . ?
C41 C42 1.390(6) . ?
C41 C49 1.518(6) . ?
C42 H42 0.9500 . ?
C42 C43 1.381(7) . ?
C43 H43 0.9500 . ?
C43 C44 1.380(7) . ?
C44 H44 0.9500 . ?
C44 C45 1.388(6) . ?
C45 C46 1.509(6) . ?
C46 H46 1.0000 . ?
C46 C47 1.516(8) . ?
C46 C48 1.507(8) . ?
C47 H47A 0.9800 . ?
C47 H47B 0.9800 . ?
C47 H47C 0.9800 . ?
C48 H48A 0.9800 . ?
C48 H48B 0.9800 . ?
C48 H48C 0.9800 . ?
C49 H49 1.0000 . ?
C49 C50 1.477(8) . ?
C49 C51 1.505(8) . ?
C50 H50A 0.9800 . ?
C50 H50B 0.9800 . ?
C50 H50C 0.9800 . ?
C51 H51A 0.9800 . ?
C51 H51B 0.9800 . ?
C51 H51C 0.9800 . ?
C52 H52 0.9500 . ?
C52 C53 1.346(6) . ?
C53 H53 0.9500 . ?
C55 C56 1.398(6) . ?
C55 C60 1.397(6) . ?
C56 C57 1.404(6) . ?
C56 C64 1.524(6) . ?
C57 H57 0.9500 . ?
C57 C58 1.377(7) . ?
C58 H58 0.9500 . ?
C58 C59 1.374(7) . ?
C59 H59 0.9500 . ?
C59 C60 1.395(6) . ?
C60 C61 1.524(6) . ?
C61 H61 1.0000 . ?
C61 C62 1.523(7) . ?
C61 C63 1.523(6) . ?
C62 H62A 0.9800 . ?
C62 H62B 0.9800 . ?
C62 H62C 0.9800 . ?
C63 H63A 0.9800 . ?
C63 H63B 0.9800 . ?
C63 H63C 0.9800 . ?
C64 H64 1.0000 . ?
C64 C65 1.522(6) . ?
C64 C66 1.529(7) . ?
C65 H65A 0.9800 . ?
C65 H65B 0.9800 . ?
C65 H65C 0.9800 . ?
C66 H66A 0.9800 . ?
C66 H66B 0.9800 . ?
C66 H66C 0.9800 . ?
C67 C69 1.405(6) . ?
C67 C75 1.404(6) . ?
C68 C70 1.406(6) . ?
C68 C71 1.407(6) . ?
C69 C78 1.402(7) . ?
C70 C74 1.379(7) . ?
C71 H71 0.9500 . ?
C71 C72 1.389(7) . ?
C72 H72 0.9500 . ?
C72 C73 1.387(7) . ?
C73 H73 0.9500 . ?
C73 C74 1.385(8) . ?
C74 H74 0.9500 . ?
C75 H75 0.9500 . ?
C75 C76 1.389(6) . ?
C76 H76 0.9500 . ?
C76 C77 1.372(7) . ?
C77 H77 0.9500 . ?
C77 C78 1.376(8) . ?
C78 H78 0.9500 . ?

loop_
_geom_torsion_atom_site_label_1
_geom_torsion_atom_site_label_2
_geom_torsion_atom_site_label_3
_geom_torsion_atom_site_label_4
_geom_torsion
_geom_torsion_site_symmetry_1
_geom_torsion_site_symmetry_2
_geom_torsion_site_symmetry_3
_geom_torsion_site_symmetry_4
_geom_torsion_publ_flag
Au1 N4 C28 C29 -6.2(5) . . . . ?
Au1 N4 C28 C33 173.8(3) . . . . ?
Au1 N4 C34 C35 -174.2(3) . . . . ?
Au1 N4 C34 C39 5.5(5) . . . . ?
S1 C35 C36 C37 169.0(4) . . . . ?
N4 C28 C29 C30 -177.6(4) . . . . ?
N4 C28 C33 S1 -6.6(6) . . . . ?
N4 C28 C33 C32 176.5(4) . . . . ?
N4 C34 C35 S1 7.1(6) . . . . ?
N4 C34 C35 C36 179.7(4) . . . . ?
N4 C34 C39 C38 -176.5(4) . . . . ?
N5 C1 C2 N6 -0.9(5) . . . . ?
N5 C16 C17 C18 -180.0(4) . . . . ?
N5 C16 C17 C25 -1.0(6) . . . . ?
N5 C16 C21 C20 178.9(4) . . . . ?
N5 C16 C21 C22 -0.7(6) . . . . ?
N6 C4 C5 C6 -179.8(4) . . . . ?
N6 C4 C5 C13 -2.6(6) . . . . ?
N6 C4 C9 C8 -178.3(4) . . . . ?
N6 C4 C9 C10 0.5(7) . . . . ?
C1 N5 C3 Au1 172.2(3) . . . . ?
C1 N5 C3 N6 -1.0(5) . . . . ?
C1 N5 C16 C17 99.6(5) . . . . ?
C1 N5 C16 C21 -82.7(5) . . . . ?
C2 N6 C3 Au1 -172.2(3) . . . . ?
C2 N6 C3 N5 0.4(5) . . . . ?
C2 N6 C4 C5 -73.8(6) . . . . ?
C2 N6 C4 C9 104.8(5) . . . . ?
C3 N5 C1 C2 1.2(5) . . . . ?
C3 N5 C16 C17 -83.7(5) . . . . ?
C3 N5 C16 C21 94.0(5) . . . . ?
C3 N6 C2 C1 0.3(5) . . . . ?
C3 N6 C4 C5 104.1(5) . . . . ?
C3 N6 C4 C9 -77.3(5) . . . . ?
C4 N6 C2 C1 178.5(4) . . . . ?
C4 N6 C3 Au1 9.6(6) . . . . ?
C4 N6 C3 N5 -177.8(4) . . . . ?
C4 C5 C6 C7 -2.5(8) . . . . ?
C4 C5 C13 C14 155.8(4) . . . . ?
C4 C5 C13 C15 -80.6(5) . . . . ?
C4 C9 C10 C11 -83.8(6) . . . . ?
C4 C9 C10 C12 152.8(5) . . . . ?
C5 C4 C9 C8 0.2(7) . . . . ?
C5 C4 C9 C10 179.0(4) . . . . ?
C5 C6 C7 C8 1.5(9) . . . . ?
C6 C5 C13 C14 -27.1(6) . . . . ?
C6 C5 C13 C15 96.5(5) . . . . ?
C6 C7 C8 C9 0.6(10) . . . . ?
C7 C8 C9 C4 -1.4(8) . . . . ?
C7 C8 C9 C10 179.9(5) . . . . ?
C8 C9 C10 C11 94.8(6) . . . . ?
C8 C9 C10 C12 -28.5(7) . . . . ?
C9 C4 C5 C6 1.7(7) . . . . ?
C9 C4 C5 C13 178.9(4) . . . . ?
C13 C5 C6 C7 -179.8(5) . . . . ?
C16 N5 C1 C2 178.3(4) . . . . ?
C16 N5 C3 Au1 -5.0(6) . . . . ?
C16 N5 C3 N6 -178.2(4) . . . . ?
C16 C17 C18 C19 -0.1(6) . . . . ?
C16 C17 C25 C26 -91.0(5) . . . . ?
C16 C17 C25 C27 143.8(5) . . . . ?
C16 C21 C22 C23 102.3(5) . . . . ?
C16 C21 C22 C24 -133.1(5) . . . . ?
C17 C16 C21 C20 -3.5(6) . . . . ?
C17 C16 C21 C22 176.9(4) . . . . ?
C17 C18 C19 C20 -1.1(7) . . . . ?
C18 C17 C25 C26 87.9(5) . . . . ?
C18 C17 C25 C27 -37.3(6) . . . . ?
C18 C19 C20 C21 0.0(7) . . . . ?
C19 C20 C21 C16 2.2(6) . . . . ?
C19 C20 C21 C22 -178.2(4) . . . . ?
C20 C21 C22 C23 -77.4(6) . . . . ?
C20 C21 C22 C24 47.3(6) . . . . ?
C21 C16 C17 C18 2.5(6) . . . . ?
C21 C16 C17 C25 -178.6(4) . . . . ?
C25 C17 C18 C19 -179.1(4) . . . . ?
C28 N4 C34 C35 20.4(6) . . . . ?
C28 N4 C34 C39 -159.9(4) . . . . ?
C28 C29 C30 C31 0.2(7) . . . . ?
C29 C28 C33 S1 173.3(3) . . . . ?
C29 C28 C33 C32 -3.6(6) . . . . ?
C29 C30 C31 C32 -1.9(7) . . . . ?
C30 C31 C32 C33 0.8(7) . . . . ?
C31 C32 C33 S1 -174.9(3) . . . . ?
C31 C32 C33 C28 2.1(7) . . . . ?
C33 S1 C35 C34 -26.8(4) . . . . ?
C33 S1 C35 C36 160.4(4) . . . . ?
C33 C28 C29 C30 2.5(6) . . . . ?
C34 N4 C28 C29 159.3(4) . . . . ?
C34 N4 C28 C33 -20.7(6) . . . . ?
C34 C35 C36 C37 -3.8(7) . . . . ?
C35 S1 C33 C28 26.5(4) . . . . ?
C35 S1 C33 C32 -156.4(4) . . . . ?
C35 C34 C39 C38 3.2(7) . . . . ?
C35 C36 C37 C38 4.5(8) . . . . ?
C36 C37 C38 C39 -1.3(7) . . . . ?
C37 C38 C39 C34 -2.5(7) . . . . ?
C39 C34 C35 S1 -172.6(3) . . . . ?
C39 C34 C35 C36 0.0(7) . . . . ?
Au2 N3 C67 C69 158.1(3) . . . . ?
Au2 N3 C67 C75 -23.3(5) . . . . ?
Au2 N3 C68 C70 -157.9(3) . . . . ?
Au2 N3 C68 C71 22.5(5) . . . . ?
S2 C69 C78 C77 -174.8(4) . . . . ?
S2 C70 C74 C73 172.6(4) . . . . ?
N1 C55 C56 C57 -177.5(4) . . . . ?
N1 C55 C56 C64 4.4(6) . . . . ?
N1 C55 C60 C59 177.3(4) . . . . ?
N1 C55 C60 C61 -0.7(6) . . . . ?
N2 C40 C41 C42 -178.7(4) . . . . ?
N2 C40 C41 C49 4.2(6) . . . . ?
N2 C40 C45 C44 179.2(4) . . . . ?
N2 C40 C45 C46 -0.9(7) . . . . ?
N2 C52 C53 N1 -0.7(5) . . . . ?
N3 C67 C69 S2 -6.6(6) . . . . ?
N3 C67 C69 C78 175.1(4) . . . . ?
N3 C67 C75 C76 -177.5(4) . . . . ?
N3 C68 C70 S2 6.0(6) . . . . ?
N3 C68 C70 C74 -178.0(5) . . . . ?
N3 C68 C71 C72 -179.8(4) . . . . ?
C40 N2 C52 C53 -176.3(4) . . . . ?
C40 N2 C54 Au2 -3.5(6) . . . . ?
C40 N2 C54 N1 176.7(3) . . . . ?
C40 C41 C42 C43 -1.0(7) . . . . ?
C40 C41 C49 C50 108.1(6) . . . . ?
C40 C41 C49 C51 -126.6(6) . . . . ?
C40 C45 C46 C47 -141.2(5) . . . . ?
C40 C45 C46 C48 94.9(6) . . . . ?
C41 C40 C45 C44 -2.4(7) . . . . ?
C41 C40 C45 C46 177.5(4) . . . . ?
C41 C42 C43 C44 -1.2(8) . . . . ?
C42 C41 C49 C50 -68.9(7) . . . . ?
C42 C41 C49 C51 56.4(7) . . . . ?
C42 C43 C44 C45 1.8(8) . . . . ?
C43 C44 C45 C40 -0.1(7) . . . . ?
C43 C44 C45 C46 -180.0(5) . . . . ?
C44 C45 C46 C47 38.8(7) . . . . ?
C44 C45 C46 C48 -85.2(6) . . . . ?
C45 C40 C41 C42 2.9(7) . . . . ?
C45 C40 C41 C49 -174.2(4) . . . . ?
C49 C41 C42 C43 176.1(5) . . . . ?
C52 N2 C40 C41 84.5(5) . . . . ?
C52 N2 C40 C45 -97.0(5) . . . . ?
C52 N2 C54 Au2 179.7(3) . . . . ?
C52 N2 C54 N1 -0.1(4) . . . . ?
C53 N1 C54 Au2 179.8(3) . . . . ?
C53 N1 C54 N2 -0.4(4) . . . . ?
C53 N1 C55 C56 -93.4(5) . . . . ?
C53 N1 C55 C60 88.9(5) . . . . ?
C54 N1 C53 C52 0.7(5) . . . . ?
C54 N1 C55 C56 81.3(5) . . . . ?
C54 N1 C55 C60 -96.3(5) . . . . ?
C54 N2 C40 C41 -91.8(5) . . . . ?
C54 N2 C40 C45 86.7(5) . . . . ?
C54 N2 C52 C53 0.5(5) . . . . ?
C55 N1 C53 C52 176.0(4) . . . . ?
C55 N1 C54 Au2 4.3(5) . . . . ?
C55 N1 C54 N2 -175.9(3) . . . . ?
C55 C56 C57 C58 0.7(6) . . . . ?
C55 C56 C64 C65 102.3(5) . . . . ?
C55 C56 C64 C66 -133.2(4) . . . . ?
C55 C60 C61 C62 90.1(5) . . . . ?
C55 C60 C61 C63 -147.6(4) . . . . ?
C56 C55 C60 C59 -0.2(6) . . . . ?
C56 C55 C60 C61 -178.2(4) . . . . ?
C56 C57 C58 C59 -1.2(7) . . . . ?
C57 C56 C64 C65 -75.7(5) . . . . ?
C57 C56 C64 C66 48.8(6) . . . . ?
C57 C58 C59 C60 1.0(7) . . . . ?
C58 C59 C60 C55 -0.3(7) . . . . ?
C58 C59 C60 C61 177.7(4) . . . . ?
C59 C60 C61 C62 -87.8(5) . . . . ?
C59 C60 C61 C63 34.5(6) . . . . ?
C60 C55 C56 C57 0.0(6) . . . . ?
C60 C55 C56 C64 -178.0(4) . . . . ?
C64 C56 C57 C58 178.7(4) . . . . ?
C67 N3 C68 C70 33.5(6) . . . . ?
C67 N3 C68 C71 -146.0(4) . . . . ?
C67 C69 C78 C77 3.5(7) . . . . ?
C67 C75 C76 C77 1.3(7) . . . . ?
C68 N3 C67 C69 -33.2(6) . . . . ?
C68 N3 C67 C75 145.3(4) . . . . ?
C68 C70 C74 C73 -3.3(8) . . . . ?
C68 C71 C72 C73 -1.1(7) . . . . ?
C69 S2 C70 C68 -35.8(4) . . . . ?
C69 S2 C70 C74 148.1(4) . . . . ?
C69 C67 C75 C76 1.1(6) . . . . ?
C70 S2 C69 C67 36.1(4) . . . . ?
C70 S2 C69 C78 -145.6(4) . . . . ?
C70 C68 C71 C72 0.6(7) . . . . ?
C71 C68 C70 S2 -174.5(3) . . . . ?
C71 C68 C70 C74 1.5(7) . . . . ?
C71 C72 C73 C74 -0.7(8) . . . . ?
C72 C73 C74 C70 2.8(9) . . . . ?
C75 C67 C69 S2 174.8(3) . . . . ?
C75 C67 C69 C78 -3.5(6) . . . . ?
C75 C76 C77 C78 -1.4(8) . . . . ?
C76 C77 C78 C69 -0.9(8) . . . . ?

loop_
_exptl_oxdiff_crystal_face_indexfrac_h
_exptl_oxdiff_crystal_face_indexfrac_k
_exptl_oxdiff_crystal_face_indexfrac_l
_exptl_oxdiff_crystal_face_x
_exptl_oxdiff_crystal_face_y
_exptl_oxdiff_crystal_face_z
0.6535 -5.4460 6.5505 0.4726 -0.4488 0.7585
9.5852 -10.6279 -0.3379 -0.3309 0.3126 0.8904
4.8099 -0.3074 -7.1669 -0.6931 0.6573 -0.2959
-7.8127 10.4786 -2.2530 0.0793 -0.0740 -0.9941
9.3128 2.6253 1.5970 -0.4719 -0.2576 0.8432
-2.9213 19.3290 -3.4492 -0.4457 -0.2413 -0.8621
-3.9908 -22.8659 2.4963 0.8427 0.4578 0.2833
